data_7228673
loop_
_publ_author_name
'Lightfoot, Philip'
'Tremayne, Maryjane'
'Glidewell, Christopher'
'Harris, Kenneth D. M.'
'Bruce, Peter G.'

_publ_section_title
;
 Investigation and rationalisation of hydrogen bonding patterns in
 sulfonylamino compounds and related materials: crystal structure
 determination of microcrystalline solids from powder X-ray diffraction
 data
;
_journal_name_full 'Journal of the Chemical Society, Perkin Transactions'
_journal_page_first 1626
_journal_page_last 1630
_journal_volume 2
_journal_year 1993
_chemical_formula_sum 'C6 H8 N2 O2 S'
_chemical_formula_weight 172.205
_space_group_IT_number 14
_symmetry_cell_setting monoclinic
_symmetry_Int_Tables_number 14
_symmetry_space_group_name_Hall '-P 2ybc'
_symmetry_space_group_name_H-M 'P 1 21/c 1'
_cell_angle_alpha 90.
_cell_angle_beta 108.591(2)
_cell_angle_gamma 90.
_cell_formula_units_Z 4
_cell_length_a 8.0924(2)
_cell_length_b 8.6082(2)
_cell_length_c 11.7122(4)
_cell_volume 773.31(4)
_diffrn_ambient_temperature 293
_diffrn_radiation_probe x-ray
_diffrn_radiation_type CuK\a
_diffrn_radiation_wavelength 1.54056
_pd_proc_ls_prof_wR_factor 0.122
_refine_ls_number_reflns 633
_cod_data_source_file J-Chem-Soc-Perkin-Trans-1993-2-1625-1630-2.cif
_cod_data_source_block 2
_cod_original_sg_symbol_H-M 'P 21/c'
_cod_original_formula_sum 'H8 C6 N2 O2 S'
_cod_database_code 7228673

loop_
_symmetry_equiv_pos_site_id
_symmetry_equiv_pos_as_xyz
1 x,y,z
2 -x,1/2+y,1/2-z
3 -x,-y,-z
4 x,1/2-y,1/2+z

loop_
_atom_site_label
_atom_site_type_symbol
_atom_site_thermal_displace_type
_atom_site_fract_x
_atom_site_fract_y
_atom_site_fract_z
_atom_site_occupancy
_atom_site_U_iso_or_equiv
_atom_site_calc_flag
_atom_site_refinement_flags
_atom_site_disorder_assembly
_atom_site_disorder_group
S S Uiso 0.8999(6) 0.4141(6) 0.7171(4) 1.000 0.033(2) . . . .
O1 O Uiso 0.8200(10) 0.5540(10) 0.6400(9) 1.000 0.038(2) . . . .
O2 O Uiso 0.9670(10) 0.4230(10) 0.8447(9) 1.000 0.038(2) . . . .
N1 N Uiso 1.079(2) 0.3450(10) 0.6910(10) 1.000 0.038(2) . . . .
N2 N Uiso 1.005(2) 0.3100(10) 0.5590(10) 1.000 0.038(2) . . . .
C1 C Uiso 0.703(2) 0.302(2) 0.6820(10) 1.000 0.006(2) . . . .
C2 C Uiso 0.6870(10) 0.176(2) 0.7550(10) 1.000 0.006(2) . . . .
C3 C Uiso 0.540(2) 0.091(2) 0.7270(10) 1.000 0.006(2) . . . .
C4 C Uiso 0.4110(10) 0.098(2) 0.6160(10) 1.000 0.006(2) . . . .
C5 C Uiso 0.446(2) 0.202(2) 0.5330(10) 1.000 0.006(2) . . . .
C6 C Uiso 0.584(2) 0.3040(10) 0.5620(10) 1.000 0.006(2) . . . .

loop_
_geom_angle_atom_site_label_1
_geom_angle_atom_site_label_2
_geom_angle_atom_site_label_3
_geom_angle
_geom_angle_site_symmetry_1
_geom_angle_site_symmetry_2
_geom_angle_site_symmetry_3
_geom_angle_publ_flag
O1 S O2 122.0(6) . . . yes
O1 S N1 113.6(6) . . . yes
O1 S C1 96.4(6) . . . yes
O2 S N1 98.5(6) . . . yes
O2 S C1 106.5(6) . . . yes
N1 S C1 121.4(7) . . . yes
S N1 N2 100.0(10) . . . yes
S C1 C2 121.4(10) . . . yes
S C1 C6 119.3(11) . . . yes
C2 C1 C6 116.2(13) . . . no
C1 C2 C3 121.0(12) . . . no
C2 C3 C4 123.3(13) . . . no
C3 C4 C5 114.6(12) . . . no
C4 C5 C6 124.0(11) . . . no
C1 C6 C5 118.4(11) . . . no

loop_
_geom_bond_atom_site_label_1
_geom_bond_atom_site_label_2
_geom_bond_distance
_geom_bond_site_symmetry_1
_geom_bond_site_symmetry_2
_geom_bond_publ_flag
S O1 1.520(10) . . yes
S O2 1.420(11) . . yes
S N1 1.682(16) . . yes
S C1 1.795(17) . . yes
N1 N2 1.500(16) . . yes
C1 C2 1.41(2) . . no
C1 C6 1.428(17) . . no
C2 C3 1.35(2) . . no
C3 C4 1.385(16) . . no
C4 C5 1.42(2) . . no
C5 C6 1.38(2) . . no

loop_
_geom_torsion_atom_site_label_1
_geom_torsion_atom_site_label_2
_geom_torsion_atom_site_label_3
_geom_torsion_atom_site_label_4
_geom_torsion
_geom_torsion_site_symmetry_1
_geom_torsion_site_symmetry_2
_geom_torsion_site_symmetry_3
_geom_torsion_site_symmetry_4
_geom_torsion_publ_flag
O1 S N1 N2 -58.1(8) . . . . no
O2 S N1 N2 171.4(7) . . . . no
C1 S N1 N2 56.1(9) . . . . no
O1 S C1 C2 -161.8(12) . . . . no
O1 S C1 C6 38.9(13) . . . . no
O2 S C1 C2 -35.7(14) . . . . no
O2 S C1 C6 165.0(11) . . . . no
N1 S C1 C2 75.5(13) . . . . no
N1 S C1 C6 -83.8(14) . . . . no
S C1 C2 C3 -178.9(12) . . . . no
C6 C1 C2 C3 -19(2) . . . . no
S C1 C6 C5 171.5(12) . . . . no
C2 C1 C6 C5 11(2) . . . . no
C1 C2 C3 C4 14(2) . . . . no
C2 C3 C4 C5 0(2) . . . . no
C3 C4 C5 C6 -8(2) . . . . no
C4 C5 C6 C1 2(2) . . . . no
